data_7019790
loop_
_publ_author_name
'Lewis, Frank W.'
'Harwood, Laurence M.'
'Hudson, Michael J.'
'Drew, Michael G. B.'
'Sypula, Michal'
'Modolo, Giuseppe'
'Whittaker, Daniel'
'Sharrad, Clint A.'
'Videva, Vladimira'
'Hubscher-Bruder, V\'eronique'
'Arnaud-Neu, Fran\,coise'

_publ_section_title
;
 Complexation of lanthanides, actinides and transition metal cations with
 a 6-(1,2,4-triazin-3-yl)-2,2':6',2''-terpyridine ligand: implications for
 actinide(iii)/lanthanide(iii) partitioning.
;
_journal_issue 30
_journal_name_full 'Dalton transactions (Cambridge, England : 2003)'
_journal_page_first 9209
_journal_page_last 9219
_journal_paper_doi 10.1039/c2dt30522d
_journal_volume 41
_journal_year 2012
_chemical_formula_moiety '2(C27 H30 N6 O3 U), N4 O14 U'
_chemical_formula_sum 'C54 H60 N16 O20 U3'
_chemical_formula_weight 1966.70
_chemical_name_systematic
;
?
;
_space_group_crystal_system triclinic
_space_group_IT_number 2
_space_group_name_Hall '-P 1'
_space_group_name_H-M_alt 'P -1'
_symmetry_space_group_name_Hall '-P 1'
_symmetry_space_group_name_H-M 'P -1'
_atom_sites_solution_hydrogens geom
_atom_sites_solution_primary direct
_atom_sites_solution_secondary difmap
_audit_creation_date 2012-04-14
_audit_creation_method
;
Olex2 1.1
(compiled 2011.11.01 svn.r2039, GUI svn.r3906)
;
_cell_angle_alpha 113.4860(10)
_cell_angle_beta 99.1500(10)
_cell_angle_gamma 94.8080(10)
_cell_formula_units_Z 1
_cell_length_a 11.1976(8)
_cell_length_b 11.5470(8)
_cell_length_c 13.3767(10)
_cell_measurement_reflns_used 4667
_cell_measurement_temperature 100.15
_cell_measurement_theta_max 26.355
_cell_measurement_theta_min 2.470
_cell_volume 1545.29(19)
_computing_cell_refinement 'SAINT v6.45A (Bruker, 2003)'
_computing_data_reduction 'SAINT v6.45A (Bruker, 2003)'
_computing_molecular_graphics
;
O. V. Dolomanov, L. J. Bourhis, R. J. Gildea, J. A. K. Howard and H. Puschmann,
OLEX2: a complete structure solution, refinement and analysis program.
J. Appl. Cryst. (2009). 42, 339-341.
;
_computing_publication_material
;
O. V. Dolomanov, L. J. Bourhis, R. J. Gildea, J. A. K. Howard and H. Puschmann,
OLEX2: a complete structure solution, refinement and analysis program.
J. Appl. Cryst. (2009). 42, 339-341.
;
_computing_structure_refinement
;
XL, G.M. Sheldrick, Acta Cryst.
(2008). A64, 112-122
;
_computing_structure_solution
;
XS, G.M. Sheldrick, Acta Cryst.
(2008). A64, 112-122
;
_diffrn_ambient_temperature 100.15
_diffrn_measured_fraction_theta_full 0.981
_diffrn_measured_fraction_theta_max 0.981
_diffrn_measurement_device_type 'Bruker SMART APEX CCD area detector'
_diffrn_measurement_method 'phi and omega scans'
_diffrn_radiation_monochromator graphite
_diffrn_radiation_type MoK\a
_diffrn_radiation_wavelength 0.71073
_diffrn_reflns_av_R_equivalents 0.0252
_diffrn_reflns_av_unetI/netI 0.0415
_diffrn_reflns_limit_h_max 14
_diffrn_reflns_limit_h_min -13
_diffrn_reflns_limit_k_max 13
_diffrn_reflns_limit_k_min -14
_diffrn_reflns_limit_l_max 16
_diffrn_reflns_limit_l_min -16
_diffrn_reflns_number 12300
_diffrn_reflns_theta_full 26.39
_diffrn_reflns_theta_max 26.39
_diffrn_reflns_theta_min 1.70
_diffrn_source 'fine-focus sealed tube'
_diffrn_source_current 40.0
_diffrn_source_power 1.6
_diffrn_source_voltage 40.0
_exptl_absorpt_coefficient_mu 7.929
_exptl_absorpt_correction_T_max 1
_exptl_absorpt_correction_T_min 0.672654
_exptl_absorpt_correction_type multi-scan
_exptl_absorpt_process_details
;
SADABS v.2.10 (Bruker,2003) was used for absorption correction.
R(int) was 0.0595 before and 0.0214 after correction.
The Ratio of minimum to maximum transmission is 0.6727.
The \l/2 correction factor is 0.0015.
;
_exptl_crystal_colour yellow
_exptl_crystal_colour_primary yellow
_exptl_crystal_density_diffrn 2.113
_exptl_crystal_density_method 'not measured'
_exptl_crystal_description block
_exptl_crystal_F_000 932
_exptl_crystal_size_max 0.1
_exptl_crystal_size_mid 0.1
_exptl_crystal_size_min 0.1
_refine_diff_density_max 2.718
_refine_diff_density_min -1.180
_refine_diff_density_rms 0.172
_refine_ls_extinction_method none
_refine_ls_goodness_of_fit_ref 1.069
_refine_ls_hydrogen_treatment constr
_refine_ls_matrix_type full
_refine_ls_number_parameters 429
_refine_ls_number_reflns 6198
_refine_ls_number_restraints 2
_refine_ls_restrained_S_all 1.069
_refine_ls_R_factor_all 0.0501
_refine_ls_R_factor_gt 0.0406
_refine_ls_shift/su_max 0.001
_refine_ls_shift/su_mean 0.000
_refine_ls_structure_factor_coef Fsqd
_refine_ls_weighting_details 'calc w=1/[\s^2^(Fo^2^)+(0.0375P)^2^+8.5800P] where P=(Fo^2^+2Fc^2^)/3'
_refine_ls_weighting_scheme calc
_refine_ls_wR_factor_gt 0.0863
_refine_ls_wR_factor_ref 0.0903
_reflns_number_gt 5362
_reflns_number_total 6198
_reflns_threshold_expression >2sigma(I)
_cod_data_source_file c2dt30522d.txt
_cod_data_source_block dw072bap-1
_cod_database_code 7019790

loop_
_space_group_symop_id
_space_group_symop_operation_xyz
1 'x, y, z'
2 '-x, -y, -z'

loop_
_atom_site_label
_atom_site_type_symbol
_atom_site_fract_x
_atom_site_fract_y
_atom_site_fract_z
_atom_site_U_iso_or_equiv
_atom_site_adp_type
_atom_site_occupancy
_atom_site_symmetry_multiplicity
_atom_site_calc_flag
_atom_site_refinement_flags
U2 U 0.42880(2) 0.48042(2) 0.25676(2) 0.02004(8) Uani 1 1 d .
O9 O 0.3399(5) 0.3666(5) 0.1278(4) 0.0255(11) Uani 1 1 d .
O10 O 0.5272(5) 0.5879(4) 0.3832(4) 0.0295(12) Uani 1 1 d .
O8 O 0.2687(6) 0.5614(6) 0.2960(6) 0.0444(15) Uani 1 1 d D
H2 H 0.282(3) 0.611(8) 0.368(2) 0.067 Uiso 1 1 d D
N6 N 0.5675(5) 0.3118(5) 0.2530(5) 0.0180(11) Uani 1 1 d .
N7 N 0.6161(5) 0.4815(5) 0.1669(5) 0.0216(12) Uani 1 1 d .
N3 N 0.3671(5) 0.3297(5) 0.3401(5) 0.0206(12) Uani 1 1 d .
N4 N 0.2664(5) 0.3453(5) 0.3840(5) 0.0221(13) Uani 1 1 d .
N8 N 0.4498(6) 0.6384(5) 0.1707(5) 0.0249(13) Uani 1 1 d .
N5 N 0.3958(5) 0.1519(5) 0.3822(5) 0.0194(12) Uani 1 1 d .
C21 C 0.1311(8) 0.0882(7) 0.4978(7) 0.0325(18) Uani 1 1 d .
H21A H 0.0717 0.0451 0.4256 0.039 Uiso 1 1 calc R
H21B H 0.1143 0.0432 0.5446 0.039 Uiso 1 1 calc R
C1 C 0.1424(10) 0.5311(13) 0.2548(12) 0.076(4) Uani 1 1 d D
H1A H 0.1247 0.4621 0.1794 0.114 Uiso 1 1 calc R
H1B H 0.1107 0.6067 0.2524 0.114 Uiso 1 1 calc R
H1C H 0.1029 0.5030 0.3035 0.114 Uiso 1 1 calc R
C26 C 0.2678(8) -0.0618(7) 0.3995(8) 0.037(2) Uani 1 1 d .
H26A H 0.2522 -0.1182 0.4363 0.056 Uiso 1 1 calc R
H26B H 0.3497 -0.0658 0.3825 0.056 Uiso 1 1 calc R
H26C H 0.2063 -0.0894 0.3302 0.056 Uiso 1 1 calc R
C27 C 0.3535(8) 0.1161(8) 0.5861(7) 0.0358(19) Uani 1 1 d .
H27A H 0.3509 0.2051 0.6350 0.054 Uiso 1 1 calc R
H27B H 0.4359 0.1085 0.5707 0.054 Uiso 1 1 calc R
H27C H 0.3334 0.0608 0.6228 0.054 Uiso 1 1 calc R
C4 C 0.4275(6) 0.2360(6) 0.3425(6) 0.0192(14) Uani 1 1 d .
C9 C 0.5510(7) 0.6597(6) 0.1327(6) 0.0219(15) Uani 1 1 d .
C6 C 0.6658(6) 0.3023(6) 0.2049(6) 0.0217(14) Uani 1 1 d .
C17 C 0.7354(6) 0.2063(7) 0.1971(6) 0.0256(16) Uani 1 1 d .
H17 H 0.8036 0.2003 0.1622 0.031 Uiso 1 1 calc R
C20 C 0.2603(6) 0.0752(6) 0.4765(6) 0.0226(15) Uani 1 1 d .
C3 C 0.2973(6) 0.1667(6) 0.4262(5) 0.0199(14) Uani 1 1 d .
C5 C 0.5383(6) 0.2250(6) 0.2931(6) 0.0199(14) Uani 1 1 d .
C7 C 0.6972(6) 0.4006(6) 0.1644(6) 0.0219(15) Uani 1 1 d .
C10 C 0.3634(8) 0.7124(7) 0.1712(6) 0.0309(17) Uani 1 1 d .
H10 H 0.2931 0.6986 0.1991 0.037 Uiso 1 1 calc R
C13 C 0.5658(8) 0.7560(7) 0.0956(6) 0.0315(18) Uani 1 1 d .
H13 H 0.6372 0.7706 0.0696 0.038 Uiso 1 1 calc R
C2 C 0.2318(6) 0.2672(6) 0.4281(6) 0.0201(14) Uani 1 1 d .
C18 C 0.7058(7) 0.1196(7) 0.2396(6) 0.0274(16) Uani 1 1 d .
H18 H 0.7534 0.0539 0.2346 0.033 Uiso 1 1 calc R
C12 C 0.4744(8) 0.8298(7) 0.0973(6) 0.0320(18) Uani 1 1 d .
H12 H 0.4834 0.8965 0.0731 0.038 Uiso 1 1 calc R
C19 C 0.6062(6) 0.1294(7) 0.2898(6) 0.0246(15) Uani 1 1 d .
H19 H 0.5848 0.0719 0.3212 0.030 Uiso 1 1 calc R
C15 C 0.8328(7) 0.5051(8) 0.0939(7) 0.0343(18) Uani 1 1 d .
H15 H 0.9074 0.5140 0.0704 0.041 Uiso 1 1 calc R
C24 C 0.0070(7) 0.2566(8) 0.3873(6) 0.0312(18) Uani 1 1 d .
H24A H 0.0164 0.3045 0.3420 0.047 Uiso 1 1 calc R
H24B H -0.0655 0.2756 0.4197 0.047 Uiso 1 1 calc R
H24C H -0.0030 0.1647 0.3402 0.047 Uiso 1 1 calc R
C16 C 0.8061(7) 0.4101(8) 0.1282(6) 0.0308(17) Uani 1 1 d .
H16 H 0.8613 0.3517 0.1272 0.037 Uiso 1 1 calc R
C22 C 0.1101(7) 0.2233(7) 0.5536(7) 0.0308(17) Uani 1 1 d .
H22A H 0.1710 0.2680 0.6248 0.037 Uiso 1 1 calc R
H22B H 0.0275 0.2234 0.5712 0.037 Uiso 1 1 calc R
C8 C 0.6431(7) 0.5748(7) 0.1313(6) 0.0246(15) Uani 1 1 d .
C23 C 0.1206(6) 0.2958(7) 0.4806(6) 0.0238(15) Uani 1 1 d .
C11 C 0.3712(8) 0.8072(8) 0.1335(7) 0.0329(18) Uani 1 1 d .
H11 H 0.3066 0.8554 0.1327 0.039 Uiso 1 1 calc R
C14 C 0.7504(7) 0.5870(8) 0.0941(6) 0.0318(18) Uani 1 1 d .
H14 H 0.7668 0.6516 0.0688 0.038 Uiso 1 1 calc R
C25 C 0.1359(7) 0.4397(7) 0.5532(6) 0.0285(16) Uani 1 1 d .
H25A H 0.2129 0.4670 0.6089 0.043 Uiso 1 1 calc R
H25B H 0.0671 0.4578 0.5911 0.043 Uiso 1 1 calc R
H25C H 0.1374 0.4865 0.5062 0.043 Uiso 1 1 calc R
U1 U 0.0000 0.0000 0.0000 0.02291(10) Uani 1 2 d S
O7 O 0.0182(5) -0.1576(5) -0.0833(4) 0.0301(12) Uani 1 1 d .
O2 O 0.3819(5) 0.0851(5) 0.0631(5) 0.0361(13) Uani 1 1 d .
O1 O 0.2013(5) 0.0785(5) -0.0319(4) 0.0302(12) Uani 1 1 d .
O3 O -0.2145(5) -0.0410(5) -0.1143(4) 0.0319(12) Uani 1 1 d .
O5 O -0.0248(9) 0.2362(8) -0.1115(8) 0.080(3) Uani 1 1 d .
O4 O -0.0118(5) 0.0366(6) -0.1643(5) 0.0369(13) Uani 1 1 d .
O6 O 0.0745(9) 0.1427(9) -0.2396(6) 0.100(4) Uani 1 1 d .
N1 N 0.2708(6) 0.0703(6) 0.0497(5) 0.0286(14) Uani 1 1 d .
N2 N 0.0136(8) 0.1418(9) -0.1712(7) 0.056(2) Uani 1 1 d .

loop_
_atom_site_aniso_label
_atom_site_aniso_U_11
_atom_site_aniso_U_22
_atom_site_aniso_U_33
_atom_site_aniso_U_23
_atom_site_aniso_U_13
_atom_site_aniso_U_12
U2 0.02548(15) 0.01638(13) 0.02178(14) 0.00917(10) 0.00994(11) 0.00628(10)
O9 0.029(3) 0.023(3) 0.025(3) 0.011(2) 0.006(2) 0.002(2)
O10 0.046(3) 0.017(2) 0.019(3) 0.002(2) 0.005(2) 0.002(2)
O8 0.048(4) 0.048(4) 0.059(4) 0.034(3) 0.032(3) 0.025(3)
N6 0.016(3) 0.015(3) 0.022(3) 0.007(2) 0.005(2) 0.004(2)
N7 0.024(3) 0.023(3) 0.014(3) 0.004(2) 0.005(2) -0.001(2)
N3 0.021(3) 0.021(3) 0.024(3) 0.010(2) 0.012(2) 0.008(2)
N4 0.027(3) 0.024(3) 0.020(3) 0.012(3) 0.010(3) 0.014(3)
N8 0.034(4) 0.019(3) 0.021(3) 0.009(2) 0.004(3) 0.003(3)
N5 0.021(3) 0.016(3) 0.024(3) 0.009(2) 0.009(2) 0.002(2)
C21 0.042(5) 0.021(4) 0.048(5) 0.022(4) 0.021(4) 0.017(3)
C1 0.051(7) 0.094(10) 0.120(11) 0.075(9) 0.035(7) 0.026(6)
C26 0.036(5) 0.026(4) 0.051(5) 0.016(4) 0.013(4) 0.004(3)
C27 0.042(5) 0.037(5) 0.034(4) 0.025(4) 0.000(4) 0.000(4)
C4 0.017(3) 0.018(3) 0.021(3) 0.007(3) 0.005(3) 0.003(3)
C9 0.031(4) 0.014(3) 0.016(3) 0.003(3) 0.004(3) -0.004(3)
C6 0.020(3) 0.021(3) 0.021(4) 0.006(3) 0.006(3) 0.002(3)
C17 0.019(3) 0.026(4) 0.032(4) 0.011(3) 0.011(3) 0.005(3)
C20 0.022(4) 0.017(3) 0.027(4) 0.008(3) 0.006(3) 0.001(3)
C3 0.020(3) 0.020(3) 0.017(3) 0.005(3) 0.003(3) 0.001(3)
C5 0.020(3) 0.018(3) 0.021(3) 0.008(3) 0.004(3) 0.002(3)
C7 0.022(4) 0.019(3) 0.020(3) 0.005(3) 0.003(3) 0.003(3)
C10 0.043(5) 0.024(4) 0.031(4) 0.013(3) 0.015(4) 0.009(3)
C13 0.045(5) 0.022(4) 0.024(4) 0.007(3) 0.009(4) -0.001(3)
C2 0.019(3) 0.023(3) 0.017(3) 0.007(3) 0.004(3) 0.004(3)
C18 0.025(4) 0.020(4) 0.034(4) 0.008(3) 0.008(3) 0.007(3)
C12 0.053(5) 0.019(4) 0.023(4) 0.009(3) 0.009(4) 0.001(3)
C19 0.020(3) 0.025(4) 0.034(4) 0.016(3) 0.008(3) 0.008(3)
C15 0.028(4) 0.047(5) 0.036(5) 0.023(4) 0.015(4) 0.011(4)
C24 0.021(4) 0.039(4) 0.027(4) 0.007(3) 0.004(3) 0.007(3)
C16 0.031(4) 0.037(4) 0.032(4) 0.019(4) 0.015(3) 0.009(3)
C22 0.034(4) 0.035(4) 0.031(4) 0.017(4) 0.016(4) 0.010(3)
C8 0.031(4) 0.023(4) 0.017(3) 0.008(3) 0.003(3) -0.004(3)
C23 0.021(4) 0.030(4) 0.025(4) 0.014(3) 0.008(3) 0.009(3)
C11 0.047(5) 0.028(4) 0.031(4) 0.017(3) 0.010(4) 0.014(4)
C14 0.036(4) 0.032(4) 0.029(4) 0.014(3) 0.009(4) -0.001(3)
C25 0.027(4) 0.035(4) 0.025(4) 0.012(3) 0.013(3) 0.011(3)
U1 0.0280(2) 0.0262(2) 0.0219(2) 0.01341(16) 0.01207(16) 0.01307(16)
O7 0.036(3) 0.025(3) 0.033(3) 0.010(2) 0.016(2) 0.014(2)
O2 0.026(3) 0.032(3) 0.047(4) 0.014(3) 0.003(3) 0.004(2)
O1 0.038(3) 0.033(3) 0.025(3) 0.017(2) 0.010(2) 0.007(2)
O3 0.027(3) 0.048(3) 0.030(3) 0.025(3) 0.007(2) 0.010(2)
O5 0.113(8) 0.044(5) 0.085(6) 0.038(5) 0.001(5) 0.006(5)
O4 0.040(3) 0.047(4) 0.032(3) 0.026(3) 0.006(3) 0.004(3)
O6 0.131(8) 0.116(7) 0.033(4) 0.029(5) 0.017(5) -0.068(6)
N1 0.035(4) 0.021(3) 0.030(3) 0.010(3) 0.004(3) 0.010(3)
N2 0.068(6) 0.056(5) 0.035(4) 0.028(4) -0.014(4) -0.029(5)

loop_
_atom_type_symbol
_atom_type_description
_atom_type_scat_dispersion_real
_atom_type_scat_dispersion_imag
_atom_type_scat_source
C C 0.0030 0.0020 'International Tables Vol C Tables 4.2.6.8 and 6.1.1.4'
H H 0.0000 0.0000 'International Tables Vol C Tables 4.2.6.8 and 6.1.1.4'
N N 0.0060 0.0030 'International Tables Vol C Tables 4.2.6.8 and 6.1.1.4'
O O 0.0110 0.0060 'International Tables Vol C Tables 4.2.6.8 and 6.1.1.4'
U U -9.6770 9.6650 'International Tables Vol C Tables 4.2.6.8 and 6.1.1.4'

loop_
_geom_angle_atom_site_label_1
_geom_angle_atom_site_label_2
_geom_angle_atom_site_label_3
_geom_angle
_geom_angle_site_symmetry_1
_geom_angle_site_symmetry_3
O9 U2 O8 89.4(2) . .
O9 U2 H2 107.6(6) . .
O9 U2 N6 88.0(2) . .
O9 U2 N7 90.4(2) . .
O9 U2 N3 87.4(2) . .
O9 U2 N8 89.1(2) . .
O10 U2 O9 175.6(2) . .
O10 U2 O8 95.0(3) . .
O10 U2 H2 76.7(5) . .
O10 U2 N6 88.0(2) . .
O10 U2 N7 86.1(2) . .
O10 U2 N3 92.5(2) . .
O10 U2 N8 91.8(2) . .
O8 U2 H2 18.9(7) . .
O8 U2 N6 149.9(2) . .
O8 U2 N7 147.0(2) . .
O8 U2 N3 86.7(2) . .
O8 U2 N8 83.3(2) . .
N6 U2 H2 142(2) . .
N7 U2 H2 147(2) . .
N7 U2 N6 63.05(18) . .
N3 U2 H2 83(2) . .
N3 U2 N6 63.27(17) . .
N3 U2 N7 126.32(18) . .
N3 U2 N8 169.36(19) . .
N8 U2 H2 89(2) . .
N8 U2 N6 126.65(19) . .
N8 U2 N7 63.72(19) . .
U2 O8 H2 109(3) . .
C1 O8 U2 138.2(7) . .
C1 O8 H2 108(2) . .
C6 N6 U2 121.4(4) . .
C6 N6 C5 118.3(6) . .
C5 N6 U2 120.2(4) . .
C7 N7 U2 121.8(4) . .
C7 N7 C8 117.9(6) . .
C8 N7 U2 119.9(5) . .
N4 N3 U2 117.4(4) . .
C4 N3 U2 124.0(4) . .
C4 N3 N4 118.6(6) . .
C2 N4 N3 118.6(6) . .
C9 N8 U2 122.3(5) . .
C10 N8 U2 119.3(5) . .
C10 N8 C9 118.1(6) . .
C3 N5 C4 116.1(6) . .
H21A C21 H21B 107.6 . .
C20 C21 H21A 108.7 . .
C20 C21 H21B 108.7 . .
C22 C21 H21A 108.7 . .
C22 C21 H21B 108.7 . .
C22 C21 C20 114.3(6) . .
O8 C1 H1A 109.5 . .
O8 C1 H1B 109.5 . .
O8 C1 H1C 109.5 . .
H1A C1 H1B 109.5 . .
H1A C1 H1C 109.5 . .
H1B C1 H1C 109.5 . .
H26A C26 H26B 109.5 . .
H26A C26 H26C 109.5 . .
H26B C26 H26C 109.5 . .
C20 C26 H26A 109.5 . .
C20 C26 H26B 109.5 . .
C20 C26 H26C 109.5 . .
H27A C27 H27B 109.5 . .
H27A C27 H27C 109.5 . .
H27B C27 H27C 109.5 . .
C20 C27 H27A 109.5 . .
C20 C27 H27B 109.5 . .
C20 C27 H27C 109.5 . .
N3 C4 C5 115.6(6) . .
N5 C4 N3 125.9(6) . .
N5 C4 C5 118.5(6) . .
N8 C9 C13 121.2(7) . .
N8 C9 C8 116.6(6) . .
C13 C9 C8 122.2(7) . .
N6 C6 C17 121.0(6) . .
N6 C6 C7 117.0(6) . .
C17 C6 C7 122.0(6) . .
C6 C17 H17 119.9 . .
C18 C17 C6 120.2(7) . .
C18 C17 H17 119.9 . .
C21 C20 C27 110.8(7) . .
C26 C20 C21 111.3(6) . .
C26 C20 C27 109.2(6) . .
C26 C20 C3 110.4(6) . .
C3 C20 C21 109.1(6) . .
C3 C20 C27 105.9(6) . .
N5 C3 C20 117.8(6) . .
N5 C3 C2 120.0(6) . .
C2 C3 C20 122.2(6) . .
N6 C5 C4 116.9(6) . .
N6 C5 C19 123.0(6) . .
C19 C5 C4 120.1(6) . .
N7 C7 C6 116.4(6) . .
N7 C7 C16 122.3(7) . .
C16 C7 C6 121.3(6) . .
N8 C10 H10 118.3 . .
N8 C10 C11 123.5(8) . .
C11 C10 H10 118.3 . .
C9 C13 H13 120.6 . .
C12 C13 C9 118.8(7) . .
C12 C13 H13 120.6 . .
N4 C2 C3 120.8(6) . .
N4 C2 C23 115.0(6) . .
C3 C2 C23 124.2(6) . .
C17 C18 H18 120.4 . .
C17 C18 C19 119.2(7) . .
C19 C18 H18 120.4 . .
C13 C12 H12 119.9 . .
C11 C12 C13 120.2(7) . .
C11 C12 H12 119.9 . .
C5 C19 H19 120.9 . .
C18 C19 C5 118.3(7) . .
C18 C19 H19 120.9 . .
C16 C15 H15 120.3 . .
C16 C15 C14 119.4(7) . .
C14 C15 H15 120.3 . .
H24A C24 H24B 109.5 . .
H24A C24 H24C 109.5 . .
H24B C24 H24C 109.5 . .
C23 C24 H24A 109.5 . .
C23 C24 H24B 109.5 . .
C23 C24 H24C 109.5 . .
C7 C16 H16 120.4 . .
C15 C16 C7 119.2(7) . .
C15 C16 H16 120.4 . .
C21 C22 H22A 109.2 . .
C21 C22 H22B 109.2 . .
C21 C22 C23 112.0(6) . .
H22A C22 H22B 107.9 . .
C23 C22 H22A 109.2 . .
C23 C22 H22B 109.2 . .
N7 C8 C9 116.5(6) . .
N7 C8 C14 121.5(7) . .
C14 C8 C9 122.0(7) . .
C2 C23 C24 108.4(6) . .
C2 C23 C22 109.7(6) . .
C2 C23 C25 109.2(6) . .
C24 C23 C22 111.4(6) . .
C24 C23 C25 109.1(6) . .
C22 C23 C25 109.0(6) . .
C10 C11 H11 120.9 . .
C12 C11 C10 118.1(7) . .
C12 C11 H11 120.9 . .
C15 C14 C8 119.7(7) . .
C15 C14 H14 120.1 . .
C8 C14 H14 120.1 . .
C23 C25 H25A 109.5 . .
C23 C25 H25B 109.5 . .
C23 C25 H25C 109.5 . .
H25A C25 H25B 109.5 . .
H25A C25 H25C 109.5 . .
H25B C25 H25C 109.5 . .
O7 U1 O7 180.0 2 .
O7 U1 O1 88.4(2) . .
O7 U1 O1 88.4(2) 2 2
O7 U1 O1 91.6(2) . 2
O7 U1 O1 91.6(2) 2 .
O7 U1 O3 89.7(2) . .
O7 U1 O3 90.3(2) 2 .
O7 U1 O3 89.7(2) 2 2
O7 U1 O3 90.3(2) . 2
O7 U1 O4 93.7(2) 2 .
O7 U1 O4 93.7(2) . 2
O7 U1 O4 86.3(2) 2 2
O7 U1 O4 86.3(2) . .
O1 U1 O1 180.0 2 .
O1 U1 O3 50.42(16) 2 .
O1 U1 O3 129.58(16) . .
O1 U1 O3 129.58(16) 2 2
O1 U1 O3 50.42(16) . 2
O3 U1 O3 180.0 . 2
O4 U1 O1 115.59(18) 2 .
O4 U1 O1 115.59(18) . 2
O4 U1 O1 64.41(18) 2 2
O4 U1 O1 64.41(18) . .
O4 U1 O3 114.81(18) 2 .
O4 U1 O3 65.19(18) . .
O4 U1 O3 114.81(18) . 2
O4 U1 O3 65.19(18) 2 2
O4 U1 O4 180.0 2 .
N1 O1 U1 97.4(4) . .
N1 O3 U1 97.0(4) 2 .
N2 O4 U1 128.0(5) . .
O2 N1 O1 122.8(7) . .
O2 N1 O3 122.3(6) . 2
O1 N1 O3 114.8(6) . 2
O5 N2 O4 119.1(9) . .
O5 N2 O6 123.4(10) . .
O6 N2 O4 117.4(10) . .

loop_
_geom_bond_atom_site_label_1
_geom_bond_atom_site_label_2
_geom_bond_distance
_geom_bond_site_symmetry_2
U2 O9 1.767(5) .
U2 O10 1.766(5) .
U2 O8 2.134(6) .
U2 H2 2.56(4) .
U2 N6 2.580(5) .
U2 N7 2.579(6) .
U2 N3 2.517(6) .
U2 N8 2.529(6) .
O8 H2 0.879(10) .
O8 C1 1.393(13) .
N6 C6 1.352(8) .
N6 C5 1.352(8) .
N7 C7 1.351(9) .
N7 C8 1.371(9) .
N3 N4 1.345(8) .
N3 C4 1.332(8) .
N4 C2 1.323(9) .
N8 C9 1.356(9) .
N8 C10 1.343(10) .
N5 C4 1.329(8) .
N5 C3 1.323(8) .
C21 H21A 0.9900 .
C21 H21B 0.9900 .
C21 C20 1.526(10) .
C21 C22 1.495(10) .
C1 H1A 0.9800 .
C1 H1B 0.9800 .
C1 H1C 0.9800 .
C26 H26A 0.9800 .
C26 H26B 0.9800 .
C26 H26C 0.9800 .
C26 C20 1.523(10) .
C27 H27A 0.9800 .
C27 H27B 0.9800 .
C27 H27C 0.9800 .
C27 C20 1.530(10) .
C4 C5 1.487(9) .
C9 C13 1.394(10) .
C9 C8 1.478(10) .
C6 C17 1.388(10) .
C6 C7 1.479(10) .
C17 H17 0.9500 .
C17 C18 1.376(10) .
C20 C3 1.524(9) .
C3 C2 1.418(9) .
C5 C19 1.383(9) .
C7 C16 1.394(10) .
C10 H10 0.9500 .
C10 C11 1.378(10) .
C13 H13 0.9500 .
C13 C12 1.383(11) .
C2 C23 1.521(9) .
C18 H18 0.9500 .
C18 C19 1.380(10) .
C12 H12 0.9500 .
C12 C11 1.367(11) .
C19 H19 0.9500 .
C15 H15 0.9500 .
C15 C16 1.375(11) .
C15 C14 1.375(11) .
C24 H24A 0.9800 .
C24 H24B 0.9800 .
C24 H24C 0.9800 .
C24 C23 1.526(10) .
C16 H16 0.9500 .
C22 H22A 0.9900 .
C22 H22B 0.9900 .
C22 C23 1.530(10) .
C8 C14 1.390(10) .
C23 C25 1.533(10) .
C11 H11 0.9500 .
C14 H14 0.9500 .
C25 H25A 0.9800 .
C25 H25B 0.9800 .
C25 H25C 0.9800 .
U1 O7 1.764(5) .
U1 O7 1.764(5) 2
U1 O1 2.521(5) 2
U1 O1 2.521(5) .
U1 O3 2.529(5) .
U1 O3 2.529(5) 2
U1 O4 2.384(5) 2
U1 O4 2.384(5) .
O2 N1 1.216(8) .
O1 N1 1.276(8) .
O3 N1 1.276(8) 2
O5 N2 1.226(12) .
O4 N2 1.268(9) .
O6 N2 1.228(11) .
N1 O3 1.276(8) 2

loop_
_geom_torsion_atom_site_label_1
_geom_torsion_atom_site_label_2
_geom_torsion_atom_site_label_3
_geom_torsion_atom_site_label_4
_geom_torsion
_geom_torsion_site_symmetry_1
_geom_torsion_site_symmetry_4
U2 N6 C6 C17 -175.9(5) . .
U2 N6 C6 C7 5.8(8) . .
U2 N6 C5 C4 -2.5(8) . .
U2 N6 C5 C19 177.6(5) . .
U2 N7 C7 C6 6.4(8) . .
U2 N7 C7 C16 -172.2(5) . .
U2 N7 C8 C9 -8.4(8) . .
U2 N7 C8 C14 172.7(5) . .
U2 N3 N4 C2 179.9(5) . .
U2 N3 C4 N5 -177.6(5) . .
U2 N3 C4 C5 0.8(8) . .
U2 N8 C9 C13 -173.7(5) . .
U2 N8 C9 C8 7.2(8) . .
U2 N8 C10 C11 175.3(6) . .
O9 U2 O8 C1 11.2(9) . .
O9 U2 N6 C6 89.6(5) . .
O9 U2 N6 C5 -86.1(5) . .
O9 U2 N7 C7 -90.1(5) . .
O9 U2 N7 C8 97.2(5) . .
O9 U2 N3 N4 -92.0(5) . .
O9 U2 N3 C4 87.6(6) . .
O9 U2 N8 C9 -98.9(5) . .
O9 U2 N8 C10 87.2(6) . .
O10 U2 O8 C1 -168.4(9) . .
O10 U2 N6 C6 -88.6(5) . .
O10 U2 N6 C5 95.8(5) . .
O10 U2 N7 C7 87.2(5) . .
O10 U2 N7 C8 -85.5(5) . .
O10 U2 N3 N4 92.4(5) . .
O10 U2 N3 C4 -88.0(6) . .
O10 U2 N8 C9 76.8(5) . .
O10 U2 N8 C10 -97.1(6) . .
O8 U2 N6 C6 174.9(5) . .
O8 U2 N6 C5 -0.7(7) . .
O8 U2 N7 C7 -179.7(5) . .
O8 U2 N7 C8 7.7(7) . .
O8 U2 N3 N4 -2.4(5) . .
O8 U2 N3 C4 177.2(6) . .
O8 U2 N8 C9 171.5(5) . .
O8 U2 N8 C10 -2.3(6) . .
N6 U2 O8 C1 -73.8(10) . .
N6 U2 N7 C7 -2.6(5) . .
N6 U2 N7 C8 -175.3(5) . .
N6 U2 N3 N4 179.0(5) . .
N6 U2 N3 C4 -1.4(5) . .
N6 U2 N8 C9 -12.1(6) . .
N6 U2 N8 C10 174.0(5) . .
N6 C6 C17 C18 -0.7(11) . .
N6 C6 C7 N7 -7.8(9) . .
N6 C6 C7 C16 170.8(7) . .
N6 C5 C19 C18 -2.3(11) . .
N7 U2 O8 C1 101.1(9) . .
N7 U2 N6 C6 -1.9(5) . .
N7 U2 N6 C5 -177.6(5) . .
N7 U2 N3 N4 179.4(4) . .
N7 U2 N3 C4 -1.0(6) . .
N7 U2 N8 C9 -8.0(5) . .
N7 U2 N8 C10 178.1(6) . .
N7 C7 C16 C15 0.1(12) . .
N7 C8 C14 C15 -0.9(11) . .
N3 U2 O8 C1 -76.2(9) . .
N3 U2 N6 C6 177.7(6) . .
N3 U2 N6 C5 2.0(5) . .
N3 U2 N7 C7 -3.0(6) . .
N3 U2 N7 C8 -175.7(5) . .
N3 U2 N8 C9 -169.8(8) . .
N3 U2 N8 C10 16.3(13) . .
N3 N4 C2 C3 -1.9(10) . .
N3 N4 C2 C23 177.3(6) . .
N3 C4 C5 N6 1.2(9) . .
N3 C4 C5 C19 -178.9(6) . .
N4 N3 C4 N5 2.0(11) . .
N4 N3 C4 C5 -179.6(6) . .
N4 C2 C23 C24 72.7(8) . .
N4 C2 C23 C22 -165.5(6) . .
N4 C2 C23 C25 -46.0(8) . .
N8 U2 O8 C1 100.4(9) . .
N8 U2 N6 C6 2.2(6) . .
N8 U2 N6 C5 -173.5(5) . .
N8 U2 N7 C7 -178.9(6) . .
N8 U2 N7 C8 8.4(5) . .
N8 U2 N3 N4 -21.0(13) . .
N8 U2 N3 C4 158.6(9) . .
N8 C9 C13 C12 -0.4(11) . .
N8 C9 C8 N7 1.0(9) . .
N8 C9 C8 C14 179.9(7) . .
N8 C10 C11 C12 -2.4(12) . .
N5 C4 C5 N6 179.7(6) . .
N5 C4 C5 C19 -0.4(10) . .
N5 C3 C2 N4 1.5(10) . .
N5 C3 C2 C23 -177.5(6) . .
C21 C20 C3 N5 -167.1(6) . .
C21 C20 C3 C2 14.5(9) . .
C21 C22 C23 C2 -44.1(9) . .
C21 C22 C23 C24 76.0(8) . .
C21 C22 C23 C25 -163.6(7) . .
C26 C20 C3 N5 -44.5(9) . .
C26 C20 C3 C2 137.1(7) . .
C27 C20 C3 N5 73.5(8) . .
C27 C20 C3 C2 -104.8(8) . .
C4 N3 N4 C2 0.2(9) . .
C4 N5 C3 C20 -177.9(6) . .
C4 N5 C3 C2 0.6(9) . .
C4 C5 C19 C18 177.7(7) . .
C9 N8 C10 C11 1.2(11) . .
C9 C13 C12 C11 -0.8(11) . .
C9 C8 C14 C15 -179.6(7) . .
C6 N6 C5 C4 -178.3(6) . .
C6 N6 C5 C19 1.8(10) . .
C6 C17 C18 C19 0.2(11) . .
C6 C7 C16 C15 -178.4(7) . .
C17 C6 C7 N7 173.9(6) . .
C17 C6 C7 C16 -7.5(11) . .
C17 C18 C19 C5 1.3(11) . .
C20 C21 C22 C23 64.6(9) . .
C20 C3 C2 N4 179.8(6) . .
C20 C3 C2 C23 0.8(10) . .
C3 N5 C4 N3 -2.3(10) . .
C3 N5 C4 C5 179.3(6) . .
C3 C2 C23 C24 -108.2(8) . .
C3 C2 C23 C22 13.6(10) . .
C3 C2 C23 C25 133.0(7) . .
C5 N6 C6 C17 -0.2(10) . .
C5 N6 C6 C7 -178.5(6) . .
C7 N7 C8 C9 178.6(6) . .
C7 N7 C8 C14 -0.2(10) . .
C7 C6 C17 C18 177.5(7) . .
C10 N8 C9 C13 0.3(10) . .
C10 N8 C9 C8 -178.9(6) . .
C13 C9 C8 N7 -178.1(6) . .
C13 C9 C8 C14 0.7(11) . .
C13 C12 C11 C10 2.1(12) . .
C16 C15 C14 C8 1.6(12) . .
C22 C21 C20 C26 -168.5(7) . .
C22 C21 C20 C27 69.7(8) . .
C22 C21 C20 C3 -46.5(9) . .
C8 N7 C7 C6 179.2(6) . .
C8 N7 C7 C16 0.6(10) . .
C8 C9 C13 C12 178.7(7) . .
C14 C15 C16 C7 -1.2(12) . .
U1 O1 N1 O2 171.5(6) . .
U1 O1 N1 O3 -6.2(6) . 2
U1 O4 N2 O5 -45.9(12) . .
U1 O4 N2 O6 135.2(7) . .
O7 U1 O1 N1 -87.9(4) . .
O7 U1 O1 N1 92.1(4) 2 .
O7 U1 O3 N1 96.0(4) . 2
O7 U1 O3 N1 -84.0(4) 2 2
O7 U1 O4 N2 -154.6(8) . .
O7 U1 O4 N2 25.4(8) 2 .
O1 U1 O1 N1 152(4) 2 .
O1 U1 O3 N1 -176.3(4) . 2
O1 U1 O3 N1 3.7(4) 2 2
O1 U1 O4 N2 115.4(7) 2 .
O1 U1 O4 N2 -64.6(7) . .
O3 U1 O1 N1 -176.3(4) . .
O3 U1 O1 N1 3.7(4) 2 .
O3 U1 O3 N1 170(3) 2 2
O3 U1 O4 N2 -66.0(8) 2 .
O3 U1 O4 N2 114.0(8) . .
O4 U1 O1 N1 5.4(4) 2 .
O4 U1 O1 N1 -174.6(4) . .
O4 U1 O3 N1 2.1(5) 2 2
O4 U1 O3 N1 -177.9(5) . 2
O4 U1 O4 N2 -14(7) 2 .
